data_4118523
loop_
_publ_author_name
'Powner, Matthew W.'
'Zheng, Shao-Liang'
'Szostak, Jack W.'

_publ_section_title
;
 Multicomponent Assembly of Proposed DNA Precursors in Water
;
_journal_coden_ASTM JACSAT
_journal_issue 33
_journal_name_full 'Journal of the American Chemical Society'
_journal_page_first 13889
_journal_page_last 13895
_journal_paper_doi 10.1021/ja306176n
_journal_volume 134
_journal_year 2012
_chemical_formula_sum 'C9 H12 N6 O S'
_space_group_IT_number 2
_symmetry_cell_setting triclinic
_symmetry_Int_Tables_number 2
_symmetry_space_group_name_Hall '-P 1'
_symmetry_space_group_name_H-M 'P -1'
_cell_angle_alpha 74.717(3)
_cell_angle_beta 85.850(3)
_cell_angle_gamma 89.369(3)
_cell_formula_units_Z 2
_cell_length_a 7.6821(17)
_cell_length_b 7.8451(18)
_cell_length_c 9.734(2)
_cell_volume 564.4(2)
_cod_data_source_file ja306176n_si_004.cif
_cod_data_source_block MP4-MCR-Me-Cd-Co1B1res
_cod_original_cell_volume 564.388
_cod_database_code 4118523

loop_
_symmetry_equiv_pos_site_id
_symmetry_equiv_pos_as_xyz
1 x,y,z
2 -x,-y,-z

loop_
_atom_site_label
_atom_site_type_symbol
_atom_site_fract_x
_atom_site_fract_y
_atom_site_fract_z
S1 S -0.86277(5) -0.35843(6) -0.92345(5)
O1 O -0.20156(14) -0.91925(15) -0.61147(12)
N1 N -0.6998(2) -0.0663(2) -1.08975(15)
N2 N -0.57491(17) -0.20800(18) -0.87911(14)
N3 N -0.52643(18) -0.7153(2) -0.71007(15)
N4 N -0.20916(17) -0.46476(18) -0.58622(14)
N5 N -0.46180(17) -0.42928(18) -0.68847(14)
N6 N -0.02556(18) -0.7841(2) -0.49236(15)
C1 C -0.6936(2) -0.1960(2) -0.96836(17)
C2 C -0.6202(2) -0.3456(2) -0.74917(16)
H2 H -0.6830 -0.2904 -0.6784
C3 C -0.7419(2) -0.4865(2) -0.77864(17)
H3A H -0.8238 -0.5347 -0.6928
C4 C -0.6449(2) -0.6392(2) -0.82136(17)
H4 H -0.5752 -0.5920 -0.9143
C5 C -0.4157(2) -0.6015(2) -0.67497(16)
C6 C -0.2576(2) -0.6232(2) -0.61270(16)
C7 C -0.3327(2) -0.3529(2) -0.63257(17)
H7 H -0.3334 -0.2333 -0.6283
C8 C -0.7676(2) -0.7835(2) -0.83485(19)
H8A H -0.6994 -0.8796 -0.8585
H8B H -0.8458 -0.7348 -0.9106
H8C H -0.8368 -0.8294 -0.7441
C9 C -0.15976(19) -0.7855(2) -0.57301(17)
H6A H 0.004(3) -0.688(3) -0.469(2)
H1A H -0.622(3) 0.025(3) -1.104(2)
H3 H -0.480(3) -0.813(3) -0.713(2)
H6B H 0.039(3) -0.877(3) -0.465(2)
H1B H -0.764(3) -0.076(3) -1.152(2)
